data_4025174
loop_
_publ_author_name
'Jared F. Mike'
'Jeremy J. Inteman'
'Arkady Ellern'
'Malika Jeffries-EL'

_publ_section_title
;
 Facile Synthesis of 2,6-Disubstituted Benzobisthiazoles: Functional
 Monomers for the Design of Organic Semiconductors
;
_journal_name_full 'Journal of Organic Chemistry'
_journal_page_first 495
_journal_page_last 497
_journal_paper_doi 10.1021/jo9023864
_journal_volume 75
_journal_year 2010
_chemical_formula_sum 'C10 H8 N2 S2'
_chemical_formula_weight 220.30
_space_group_IT_number 14
_symmetry_cell_setting monoclinic
_symmetry_space_group_name_Hall '-P 2ybc'
_symmetry_space_group_name_H-M 'P 1 21/c 1'
_atom_sites_solution_hydrogens geom
_atom_sites_solution_primary direct
_atom_sites_solution_secondary difmap
_audit_creation_method 'APEX2 v2009.7-0'
_cell_angle_alpha 90
_cell_angle_beta 112.755(2)
_cell_angle_gamma 90
_cell_formula_units_Z 2
_cell_length_a 8.0071(13)
_cell_length_b 6.5112(10)
_cell_length_c 10.0130(16)
_cell_measurement_reflns_used 1736
_cell_measurement_temperature 153.(2)
_cell_measurement_theta_max 30.2620
_cell_measurement_theta_min 2.7585
_cell_volume 481.40(13)
_computing_cell_refinement 'SAINT V7.66A (Bruker AXS, 2009)'
_computing_data_reduction 'SAINT V7.66A (Bruker AXS, 2009)'
_computing_structure_refinement 'SHELXL-97 (Sheldrick, 2008)'
_computing_structure_solution 'SHELXS-97 (Sheldrick, 2008)'
_diffrn_ambient_temperature 153.(2)
_diffrn_detector_area_resol_mean 8.3333
_diffrn_measured_fraction_theta_full 0.998
_diffrn_measured_fraction_theta_max 0.998
_diffrn_measurement_device_type 'BRUKER APEXii diffractimeter'
_diffrn_measurement_method '\w scan'
_diffrn_radiation_monochromator graphite
_diffrn_radiation_type MoK\a
_diffrn_radiation_wavelength 0.71073
_diffrn_reflns_av_R_equivalents 0.0338
_diffrn_reflns_av_sigmaI/netI 0.0327
_diffrn_reflns_limit_h_max 11
_diffrn_reflns_limit_h_min -11
_diffrn_reflns_limit_k_max 9
_diffrn_reflns_limit_k_min -9
_diffrn_reflns_limit_l_max 14
_diffrn_reflns_limit_l_min -14
_diffrn_reflns_number 5463
_diffrn_reflns_theta_full 30.66
_diffrn_reflns_theta_max 30.66
_diffrn_reflns_theta_min 2.76
_exptl_absorpt_coefficient_mu 0.508
_exptl_absorpt_correction_T_max 0.96
_exptl_absorpt_correction_T_min 0.80
_exptl_absorpt_correction_type multi-scan
_exptl_absorpt_process_details 'Sadabs Version 2008/1'
_exptl_crystal_colour colourless
_exptl_crystal_density_diffrn 1.520
_exptl_crystal_density_method 'not measured'
_exptl_crystal_description plate
_exptl_crystal_F_000 228
_exptl_crystal_size_max 2.10
_exptl_crystal_size_mid 1.40
_exptl_crystal_size_min 0.09
_refine_diff_density_max 0.406
_refine_diff_density_min -0.284
_refine_ls_extinction_method none
_refine_ls_goodness_of_fit_ref 1.033
_refine_ls_hydrogen_treatment constr
_refine_ls_matrix_type full
_refine_ls_number_parameters 65
_refine_ls_number_reflns 1492
_refine_ls_number_restraints 0
_refine_ls_restrained_S_all 1.033
_refine_ls_R_factor_all 0.0474
_refine_ls_R_factor_gt 0.0339
_refine_ls_shift/su_max 0.001
_refine_ls_shift/su_mean 0.000
_refine_ls_structure_factor_coef Fsqd
_refine_ls_weighting_details 'calc w=1/[\s^2^(Fo^2^)+(0.0383P)^2^+0.2003P] where P=(Fo^2^+2Fc^2^)/3'
_refine_ls_weighting_scheme calc
_refine_ls_wR_factor_gt 0.0810
_refine_ls_wR_factor_ref 0.0882
_reflns_number_gt 1192
_reflns_number_total 1492
_reflns_threshold_expression >2sigma(I)
_cod_data_source_file jo9023864_si_003.cif
_cod_data_source_block I
_cod_database_code 4025174

loop_
_symmetry_equiv_pos_as_xyz
'x, y, z'
'-x, y+1/2, -z+1/2'
'-x, -y, -z'
'x, -y-1/2, z-1/2'

loop_
_atom_site_type_symbol
_atom_site_label
_atom_site_fract_x
_atom_site_fract_y
_atom_site_fract_z
_atom_site_U_iso_or_equiv
_atom_site_adp_type
_atom_site_calc_flag
_atom_site_refinement_flags
_atom_site_occupancy
_atom_site_disorder_assembly
_atom_site_disorder_group
S S1 0.23180(5) -0.03679(6) 0.65234(4) 0.02597(12) Uani d . 1 . .
C C1 0.0878(2) 0.3483(2) 0.6808(2) 0.0311(4) Uani d . 1 . .
H H1A 0.1287 0.4912 0.6994 0.047 Uiso calc R 1 . .
H H1B 0.0881 0.2865 0.7702 0.047 Uiso calc R 1 . .
H H1C -0.0352 0.3443 0.6061 0.047 Uiso calc R 1 . .
C C2 0.2127(2) 0.2306(2) 0.63014(16) 0.0247(2) Uani d . 1 . .
C C3 0.3844(2) -0.0391(2) 0.56783(16) 0.0209(2) Uani d . 1 . .
C C4 0.4694(2) -0.2069(2) 0.53602(17) 0.0232(2) Uani d . 1 . .
H H4 0.448 -0.3431 0.5596 0.028 Uiso calc R 1 . .
C C5 0.4125(2) 0.1652(2) 0.53215(16) 0.0215(2) Uani d . 1 . .
N N1 0.31173(18) 0.3136(2) 0.56874(14) 0.0246(2) Uani d . 1 . .

loop_
_atom_site_aniso_label
_atom_site_aniso_U_11
_atom_site_aniso_U_22
_atom_site_aniso_U_33
_atom_site_aniso_U_12
_atom_site_aniso_U_13
_atom_site_aniso_U_23
S1 0.0286(2) 0.0212(2) 0.0339(2) -0.00057(13) 0.01850(17) 0.00273(14)
C1 0.0328(8) 0.0293(8) 0.0366(9) 0.0047(5) 0.0194(7) -0.0012(7)
C2 0.0276(7) 0.0217(7) 0.0256(8) 0.0012(5) 0.0110(5) -0.0001(5)
C3 0.0219(7) 0.0186(5) 0.0238(7) -0.0014(5) 0.0104(5) 0.0021(5)
C4 0.0273(7) 0.0162(5) 0.0285(8) -0.0010(5) 0.0133(5) 0.0015(5)
C5 0.0242(7) 0.0162(5) 0.0247(7) -0.0011(5) 0.0100(5) -0.0002(5)
N1 0.0288(7) 0.0182(5) 0.0296(7) 0.0018(5) 0.0145(5) -0.0002(5)

loop_
_atom_type_symbol
_atom_type_description
_atom_type_scat_dispersion_real
_atom_type_scat_dispersion_imag
_atom_type_scat_source
C C 0.0033 0.0016 'International Tables Vol C Tables 4.2.6.8 and 6.1.1.4'
H H 0.0000 0.0000 'International Tables Vol C Tables 4.2.6.8 and 6.1.1.4'
S S 0.1246 0.1234 'International Tables Vol C Tables 4.2.6.8 and 6.1.1.4'
N N 0.0061 0.0033 'International Tables Vol C Tables 4.2.6.8 and 6.1.1.4'

loop_
_geom_angle_atom_site_label_1
_geom_angle_atom_site_label_2
_geom_angle_atom_site_label_3
_geom_angle_site_symmetry_1
_geom_angle_site_symmetry_3
_geom_angle
_geom_angle_publ_flag
C3 S1 C2 . . 89.43(7) ?
C2 C1 H1A . . 109.5 ?
C2 C1 H1B . . 109.5 ?
H1A C1 H1B . . 109.5 ?
C2 C1 H1C . . 109.5 ?
H1A C1 H1C . . 109.5 ?
H1B C1 H1C . . 109.5 ?
N1 C2 C1 . . 124.04(15) ?
N1 C2 S1 . . 115.78(12) ?
C1 C2 S1 . . 120.18(12) ?
C4 C3 C5 . . 122.75(13) ?
C4 C3 S1 . . 128.24(11) ?
C5 C3 S1 . . 109.01(11) ?
C3 C4 C5 . 3_656 116.46(13) ?
C3 C4 H4 . . 121.8 ?
C5 C4 H4 3_656 . 121.8 ?
C4 C5 N1 3_656 . 124.44(13) ?
C4 C5 C3 3_656 . 120.78(13) ?
N1 C5 C3 . . 114.77(13) ?
C2 N1 C5 . . 110.98(13) ?

loop_
_geom_bond_atom_site_label_1
_geom_bond_atom_site_label_2
_geom_bond_site_symmetry_2
_geom_bond_distance
_geom_bond_publ_flag
S1 C3 . 1.7345(15) ?
S1 C2 . 1.7543(16) ?
C1 C2 . 1.496(2) ?
C1 H1A . 0.98 ?
C1 H1B . 0.98 ?
C1 H1C . 0.98 ?
C2 N1 . 1.295(2) ?
C3 C4 . 1.388(2) ?
C3 C5 . 1.417(2) ?
C4 C5 3_656 1.390(2) ?
C4 H4 . 0.95 ?
C5 C4 3_656 1.390(2) ?
C5 N1 . 1.3958(18) ?
